data_7061157
loop_
_publ_author_name
'Guo, Liping'
'Guo, Changjia'
'Peng, Shuqi'
'Song, Renyuan'

_publ_section_title
;
 Synthesis, structure, and coordination chemistry of a neutral
 pyrrolyl-functionalized amidinate ligand
;
_journal_issue 5
_journal_name_full 'New Journal of Chemistry'
_journal_page_first 2465
_journal_page_last 2471
_journal_paper_doi 10.1039/D1NJ05548H
_journal_volume 46
_journal_year 2022
_chemical_formula_moiety 'C31 H35 N3'
_chemical_formula_sum 'C31 H35 N3'
_chemical_formula_weight 449.62
_space_group_crystal_system triclinic
_space_group_IT_number 2
_space_group_name_Hall '-P 1'
_space_group_name_H-M_alt 'P -1'
_atom_sites_solution_hydrogens mixed
_audit_creation_date 2021-12-11
_audit_creation_method
;
Olex2 1.5
(compiled 2021.12.09 svn.r5202d8cf for OlexSys, GUI svn.r6439)
;
_audit_update_record
;
2021-12-15 deposited with the CCDC.	2021-12-20 downloaded from the CCDC.
;
_cell_angle_alpha 99.7440(10)
_cell_angle_beta 97.5900(10)
_cell_angle_gamma 96.8580(10)
_cell_formula_units_Z 2
_cell_length_a 9.2544(10)
_cell_length_b 9.5728(11)
_cell_length_c 15.8225(17)
_cell_measurement_reflns_used 5296
_cell_measurement_temperature 298.15
_cell_measurement_theta_max 27.47
_cell_measurement_theta_min 2.24
_cell_volume 1354.9(3)
_computing_cell_refinement 'SAINT v8.37A (Bruker, 2015)'
_computing_data_collection 'Bruker SMART APEX II diffractrometer'
_computing_data_reduction 'SAINT v8.37A (Bruker, 2015)'
_computing_molecular_graphics 'Olex2 1.5 (Dolomanov et al., 2009)'
_computing_publication_material 'Olex2 1.5 (Dolomanov et al., 2009)'
_computing_structure_refinement 'SHELXL 2018/3 (Sheldrick, 2015)'
_diffrn_ambient_temperature 298.15
_diffrn_detector 'CCD area detector'
_diffrn_measured_fraction_theta_full 0.993
_diffrn_measured_fraction_theta_max 0.953
_diffrn_measurement_device 'three-circle diffractometer'
_diffrn_measurement_device_type 'Bruker APEX-II CCD'
_diffrn_measurement_method '\f and \w scans'
_diffrn_radiation_monochromator graphite
_diffrn_radiation_probe x-ray
_diffrn_radiation_type MoK\a
_diffrn_radiation_wavelength 0.71073
_diffrn_reflns_av_R_equivalents 0.0220
_diffrn_reflns_av_unetI/netI 0.0303
_diffrn_reflns_Laue_measured_fraction_full 0.993
_diffrn_reflns_Laue_measured_fraction_max 0.953
_diffrn_reflns_limit_h_max 11
_diffrn_reflns_limit_h_min -12
_diffrn_reflns_limit_k_max 11
_diffrn_reflns_limit_k_min -12
_diffrn_reflns_limit_l_max 18
_diffrn_reflns_limit_l_min -20
_diffrn_reflns_number 11666
_diffrn_reflns_point_group_measured_fraction_full 0.993
_diffrn_reflns_point_group_measured_fraction_max 0.953
_diffrn_reflns_theta_full 25.242
_diffrn_reflns_theta_max 27.510
_diffrn_reflns_theta_min 1.322
_diffrn_source 'sealed X-ray tube'
_diffrn_source_current 30.0
_diffrn_source_power 1.5
_diffrn_source_target Mo
_diffrn_source_voltage 50.0
_exptl_absorpt_coefficient_mu 0.065
_exptl_absorpt_correction_T_max 0.7456
_exptl_absorpt_correction_T_min 0.6777
_exptl_absorpt_correction_type multi-scan
_exptl_absorpt_process_details
;
SADABS-2016/2 (Bruker,2016/2) was used for absorption correction.
wR2(int) was 0.0789 before and 0.0613 after correction.
The Ratio of minimum to maximum transmission is 0.9089.
The \l/2 correction factor is Not present.
;
_exptl_crystal_colour 'clear light colourless'
_exptl_crystal_colour_lustre clear
_exptl_crystal_colour_modifier light
_exptl_crystal_colour_primary colourless
_exptl_crystal_density_diffrn 1.102
_exptl_crystal_description block
_exptl_crystal_F_000 484
_exptl_crystal_size_max 0.23
_exptl_crystal_size_mid 0.21
_exptl_crystal_size_min 0.2
_refine_diff_density_max 0.152
_refine_diff_density_min -0.142
_refine_diff_density_rms 0.027
_refine_ls_extinction_coef 0.013(2)
_refine_ls_extinction_expression Fc^*^=kFc[1+0.001xFc^2^\l^3^/sin(2\q)]^-1/4^
_refine_ls_extinction_method 'SHELXL-2018/3 (Sheldrick 2018)'
_refine_ls_goodness_of_fit_ref 1.030
_refine_ls_hydrogen_treatment mixed
_refine_ls_matrix_type full
_refine_ls_number_parameters 339
_refine_ls_number_reflns 5944
_refine_ls_number_restraints 0
_refine_ls_restrained_S_all 1.030
_refine_ls_R_factor_all 0.0641
_refine_ls_R_factor_gt 0.0446
_refine_ls_shift/su_max 0.000
_refine_ls_shift/su_mean 0.000
_refine_ls_structure_factor_coef Fsqd
_refine_ls_weighting_details 'w=1/[\s^2^(Fo^2^)+(0.0620P)^2^+0.1461P] where P=(Fo^2^+2Fc^2^)/3'
_refine_ls_weighting_scheme calc
_refine_ls_wR_factor_gt 0.1187
_refine_ls_wR_factor_ref 0.1318
_reflns_Friedel_coverage 0.000
_reflns_number_gt 4324
_reflns_number_total 5944
_reflns_threshold_expression 'I > 2\s(I)'
_cod_data_source_file d1nj05548h2.cif
_cod_data_source_block hl
_cod_depositor_comments 'Adding full bibliography for 7061153--7061161.cif.'
_cod_database_code 7061157
_shelx_shelxl_version_number 2018/3
_shelx_space_group_comment
;
The symmetry employed for this shelxl refinement is uniquely defined
by the following loop, which should always be used as a source of
symmetry information in preference to the above space-group names.
They are only intended as comments.
;
_shelx_estimated_absorpt_t_max 0.987
_shelx_estimated_absorpt_t_min 0.985
_olex2_refinement_description
;
1. Fixed Uiso
 At 1.2 times of:
  All C(H) groups, All C(H,H) groups
 At 1.5 times of:
  All C(H,H,H) groups
2. Others
 Sof(H29A)=Sof(C31A)=Sof(H31D)=Sof(H31E)=Sof(H31F)=Sof(C30A)=Sof(H30D)=
 Sof(H30E)=Sof(H30F)=1-FVAR(1)
 Sof(H29)=Sof(C30)=Sof(H30A)=Sof(H30B)=Sof(H30C)=Sof(C31)=Sof(H31A)=Sof(H31B)=
 Sof(H31C)=FVAR(1)
3.a Ternary CH refined with riding coordinates:
 C26(H26), C29(H29), C29(H29A)
3.b Aromatic/amide H refined with riding coordinates:
 C2(H2), C3(H3), C8(H8), C9(H9), C10(H10), C11(H11), C15(H15), C16(H16),
 C17(H17), C18(H18), C19(H19), C22(H22), C23(H23), C24(H24)
3.c Idealised Me refined as rotating group:
 C5(H5A,H5B,H5C), C6(H6A,H6B,H6C), C27(H27A,H27B,H27C), C28(H28A,H28B,H28C),
 C30(H30A,H30B,H30C), C31(H31A,H31B,H31C), C31A(H31D,H31E,H31F), C30A(H30D,H30E,
 H30F)
;
_olex2_submission_special_instructions 'No special instructions were received'

loop_
_space_group_symop_operation_xyz
'x, y, z'
'-x, -y, -z'

loop_
_atom_site_label
_atom_site_type_symbol
_atom_site_fract_x
_atom_site_fract_y
_atom_site_fract_z
_atom_site_U_iso_or_equiv
_atom_site_adp_type
_atom_site_occupancy
_atom_site_site_symmetry_order
_atom_site_calc_flag
_atom_site_refinement_flags_posn
_atom_site_refinement_flags_adp
_atom_site_refinement_flags_occupancy
_atom_site_disorder_assembly
_atom_site_disorder_group
C1 C 0.58936(17) 1.0107(2) 0.18594(11) 0.0700(4) Uani 1 1 d . . . . .
C2 C 0.6701(2) 0.9012(3) 0.19076(13) 0.0874(6) Uani 1 1 d . . . . .
H2 H 0.764202 0.908993 0.221839 0.105 Uiso 1 1 calc R U . . .
C3 C 0.5876(2) 0.7754(2) 0.14116(14) 0.0871(6) Uani 1 1 d . . . . .
H3 H 0.617526 0.685359 0.133972 0.105 Uiso 1 1 calc R U . . .
C4 C 0.45731(19) 0.80627(18) 0.10538(11) 0.0690(4) Uani 1 1 d . . . . .
C5 C 0.6201(2) 1.1649(2) 0.22676(15) 0.1021(7) Uani 1 1 d . . . . .
H5A H 0.611610 1.222017 0.182452 0.153 Uiso 1 1 calc R U . . .
H5B H 0.718099 1.186258 0.258907 0.153 Uiso 1 1 calc R U . . .
H5C H 0.550488 1.186214 0.265303 0.153 Uiso 1 1 calc R U . . .
C6 C 0.3319(2) 0.7148(2) 0.04533(15) 0.0970(6) Uani 1 1 d . . . . .
H6A H 0.242353 0.725100 0.068671 0.146 Uiso 1 1 calc R U . . .
H6B H 0.347823 0.616495 0.038596 0.146 Uiso 1 1 calc R U . . .
H6C H 0.324499 0.743571 -0.010151 0.146 Uiso 1 1 calc R U . . .
C7 C 0.33225(14) 1.02277(14) 0.11793(8) 0.0508(3) Uani 1 1 d . . . . .
C8 C 0.30871(18) 1.08794(17) 0.04694(9) 0.0648(4) Uani 1 1 d . . . . .
H8 H 0.378839 1.091503 0.010038 0.078 Uiso 1 1 calc R U . . .
C9 C 0.18262(19) 1.14760(17) 0.03029(10) 0.0682(4) Uani 1 1 d . . . . .
H9 H 0.168655 1.194247 -0.016508 0.082 Uiso 1 1 calc R U . . .
C10 C 0.07743(17) 1.13773(15) 0.08338(9) 0.0598(4) Uani 1 1 d . . . . .
H10 H -0.009270 1.175634 0.071217 0.072 Uiso 1 1 calc R U . . .
C11 C 0.09828(14) 1.07242(14) 0.15454(8) 0.0512(3) Uani 1 1 d . . . . .
H11 H 0.025320 1.065571 0.189427 0.061 Uiso 1 1 calc R U . . .
C12 C 0.22800(13) 1.01693(13) 0.17416(8) 0.0448(3) Uani 1 1 d . . . . .
C13 C 0.18595(12) 0.94164(13) 0.31550(8) 0.0425(3) Uani 1 1 d . . . . .
C14 C 0.12020(13) 1.06684(13) 0.35362(8) 0.0446(3) Uani 1 1 d . . . . .
C15 C 0.18108(15) 1.20661(14) 0.35334(9) 0.0530(3) Uani 1 1 d . . . . .
H15 H 0.262814 1.223417 0.326065 0.064 Uiso 1 1 calc R U . . .
C16 C 0.12106(19) 1.32057(16) 0.39326(10) 0.0673(4) Uani 1 1 d . . . . .
H16 H 0.161776 1.413925 0.392551 0.081 Uiso 1 1 calc R U . . .
C17 C 0.0005(2) 1.29574(18) 0.43425(11) 0.0759(5) Uani 1 1 d . . . . .
H17 H -0.039907 1.372587 0.461259 0.091 Uiso 1 1 calc R U . . .
C18 C -0.06026(19) 1.15811(18) 0.43538(11) 0.0726(4) Uani 1 1 d . . . . .
H18 H -0.141224 1.141951 0.463390 0.087 Uiso 1 1 calc R U . . .
C19 C -0.00139(15) 1.04424(15) 0.39512(9) 0.0555(3) Uani 1 1 d . . . . .
H19 H -0.043355 0.951207 0.395663 0.067 Uiso 1 1 calc R U . . .
C20 C 0.24064(14) 0.71045(13) 0.31470(8) 0.0475(3) Uani 1 1 d . . . . .
C21 C 0.38219(15) 0.68903(15) 0.34913(10) 0.0568(3) Uani 1 1 d . . . . .
C22 C 0.43608(18) 0.56808(18) 0.31122(12) 0.0706(4) Uani 1 1 d . . . . .
H22 H 0.529811 0.551888 0.332806 0.085 Uiso 1 1 calc R U . . .
C23 C 0.35344(19) 0.47183(17) 0.24238(12) 0.0749(5) Uani 1 1 d . . . . .
H23 H 0.392304 0.392624 0.217074 0.090 Uiso 1 1 calc R U . . .
C24 C 0.21338(18) 0.49263(16) 0.21093(11) 0.0679(4) Uani 1 1 d . . . . .
H24 H 0.157973 0.426005 0.164970 0.081 Uiso 1 1 calc R U . . .
C25 C 0.15307(15) 0.61056(14) 0.24618(9) 0.0539(3) Uani 1 1 d . . . . .
C26 C 0.46999(18) 0.79277(19) 0.42734(11) 0.0724(4) Uani 1 1 d . . . . .
H26 H 0.427792 0.882363 0.431153 0.087 Uiso 1 1 calc R U . . .
C27 C 0.6320(2) 0.8288(3) 0.42134(14) 0.1093(8) Uani 1 1 d . . . . .
H27A H 0.678425 0.900987 0.470279 0.164 Uiso 1 1 calc R U . . .
H27B H 0.641679 0.863939 0.368718 0.164 Uiso 1 1 calc R U . . .
H27C H 0.678446 0.744323 0.421227 0.164 Uiso 1 1 calc R U . . .
C28 C 0.4522(2) 0.7371(3) 0.50967(13) 0.1038(7) Uani 1 1 d . . . . .
H28A H 0.349314 0.718199 0.513698 0.156 Uiso 1 1 calc R U . . .
H28B H 0.501207 0.807430 0.558870 0.156 Uiso 1 1 calc R U . . .
H28C H 0.494646 0.650239 0.508797 0.156 Uiso 1 1 calc R U . . .
C29 C -0.00497(16) 0.62879(16) 0.21513(10) 0.0637(4) Uani 1 1 d . . . . .
H29 H -0.004595 0.731089 0.214734 0.076 Uiso 0.772(17) 1 calc R U P A 1
H29A H -0.021408 0.727693 0.234192 0.076 Uiso 0.228(17) 1 calc R U P A 2
C30 C -0.0698(7) 0.5495(6) 0.1229(4) 0.1022(17) Uani 0.772(17) 1 d . . P A 1
H30A H -0.002265 0.569411 0.083846 0.153 Uiso 0.772(17) 1 calc R U P A 1
H30B H -0.161687 0.581136 0.104939 0.153 Uiso 0.772(17) 1 calc R U P A 1
H30C H -0.086147 0.448295 0.122018 0.153 Uiso 0.772(17) 1 calc R U P A 1
C31 C -0.1013(6) 0.5927(7) 0.2796(4) 0.0867(12) Uani 0.772(17) 1 d . . P A 1
H31A H -0.105729 0.492762 0.281947 0.130 Uiso 0.772(17) 1 calc R U P A 1
H31B H -0.198607 0.613448 0.262354 0.130 Uiso 0.772(17) 1 calc R U P A 1
H31C H -0.061201 0.648802 0.335863 0.130 Uiso 0.772(17) 1 calc R U P A 1
N1 N 0.45882(13) 0.95253(13) 0.13245(8) 0.0582(3) Uani 1 1 d . . . . .
N2 N 0.25913(12) 0.94951(13) 0.24519(7) 0.0512(3) Uani 1 1 d . . . . .
N3 N 0.18177(11) 0.83259(11) 0.35278(7) 0.0477(3) Uani 1 1 d . . . . .
H2A H 0.3187(15) 0.8883(15) 0.2366(9) 0.053(4) Uiso 1 1 d . . . . .
C31A C -0.116(2) 0.519(4) 0.250(2) 0.138(10) Uani 0.228(17) 1 d . . P A 2
H31D H -0.107175 0.422804 0.225058 0.208 Uiso 0.228(17) 1 calc R U P A 2
H31E H -0.215626 0.536453 0.234162 0.208 Uiso 0.228(17) 1 calc R U P A 2
H31F H -0.093572 0.532824 0.312213 0.208 Uiso 0.228(17) 1 calc R U P A 2
C30A C -0.035(3) 0.589(4) 0.1212(14) 0.173(12) Uani 0.228(17) 1 d . . P A 2
H30D H 0.019762 0.658491 0.096203 0.260 Uiso 0.228(17) 1 calc R U P A 2
H30E H -0.138731 0.585679 0.101916 0.260 Uiso 0.228(17) 1 calc R U P A 2
H30F H -0.007286 0.496435 0.103457 0.260 Uiso 0.228(17) 1 calc R U P A 2

loop_
_atom_site_aniso_label
_atom_site_aniso_U_11
_atom_site_aniso_U_22
_atom_site_aniso_U_33
_atom_site_aniso_U_23
_atom_site_aniso_U_13
_atom_site_aniso_U_12
C1 0.0588(9) 0.0967(13) 0.0621(9) 0.0270(9) 0.0183(7) 0.0149(8)
C2 0.0664(10) 0.1319(18) 0.0832(12) 0.0506(13) 0.0228(9) 0.0361(11)
C3 0.0958(13) 0.0958(14) 0.0938(13) 0.0443(12) 0.0390(11) 0.0454(12)
C4 0.0811(11) 0.0713(10) 0.0699(10) 0.0266(8) 0.0361(8) 0.0269(8)
C5 0.0800(12) 0.1146(17) 0.1009(15) 0.0123(13) -0.0020(11) 0.0006(11)
C6 0.1135(16) 0.0720(12) 0.1041(15) 0.0070(11) 0.0246(13) 0.0131(11)
C7 0.0541(7) 0.0548(8) 0.0476(7) 0.0148(6) 0.0150(6) 0.0094(6)
C8 0.0760(10) 0.0748(10) 0.0520(8) 0.0253(7) 0.0220(7) 0.0122(8)
C9 0.0874(11) 0.0714(10) 0.0509(8) 0.0258(7) 0.0073(8) 0.0155(8)
C10 0.0664(9) 0.0575(8) 0.0532(8) 0.0084(6) -0.0037(7) 0.0174(7)
C11 0.0530(7) 0.0532(8) 0.0476(7) 0.0078(6) 0.0082(6) 0.0105(6)
C12 0.0524(7) 0.0420(6) 0.0420(6) 0.0104(5) 0.0108(5) 0.0073(5)
C13 0.0427(6) 0.0453(7) 0.0411(6) 0.0108(5) 0.0097(5) 0.0057(5)
C14 0.0502(6) 0.0461(7) 0.0389(6) 0.0095(5) 0.0081(5) 0.0091(5)
C15 0.0589(8) 0.0483(7) 0.0519(7) 0.0109(6) 0.0100(6) 0.0043(6)
C16 0.0877(11) 0.0447(8) 0.0672(10) 0.0053(7) 0.0108(8) 0.0098(7)
C17 0.0968(12) 0.0592(10) 0.0761(11) 0.0010(8) 0.0272(9) 0.0302(9)
C18 0.0768(10) 0.0727(11) 0.0778(11) 0.0126(8) 0.0367(8) 0.0241(8)
C19 0.0598(8) 0.0525(8) 0.0589(8) 0.0128(6) 0.0206(6) 0.0108(6)
C20 0.0540(7) 0.0436(7) 0.0517(7) 0.0190(5) 0.0163(6) 0.0110(5)
C21 0.0567(8) 0.0558(8) 0.0642(9) 0.0230(7) 0.0137(6) 0.0127(6)
C22 0.0611(9) 0.0674(10) 0.0937(12) 0.0299(9) 0.0166(8) 0.0250(7)
C23 0.0816(11) 0.0533(9) 0.1005(13) 0.0181(9) 0.0306(10) 0.0289(8)
C24 0.0780(10) 0.0460(8) 0.0794(11) 0.0074(7) 0.0141(8) 0.0120(7)
C25 0.0601(8) 0.0434(7) 0.0611(8) 0.0137(6) 0.0126(6) 0.0097(6)
C26 0.0647(9) 0.0790(11) 0.0725(10) 0.0168(8) 0.0001(8) 0.0145(8)
C27 0.0811(13) 0.151(2) 0.0848(13) 0.0275(13) 0.0074(10) -0.0295(13)
C28 0.0829(13) 0.157(2) 0.0725(12) 0.0257(13) 0.0198(10) 0.0046(13)
C29 0.0625(9) 0.0549(8) 0.0713(10) 0.0095(7) 0.0018(7) 0.0113(7)
C30 0.083(3) 0.109(3) 0.095(3) -0.022(2) -0.012(2) 0.023(2)
C31 0.0556(19) 0.100(3) 0.108(3) 0.032(2) 0.0130(16) 0.0088(18)
N1 0.0570(7) 0.0728(8) 0.0550(7) 0.0224(6) 0.0244(5) 0.0186(6)
N2 0.0570(6) 0.0565(7) 0.0527(6) 0.0235(5) 0.0238(5) 0.0232(5)
N3 0.0555(6) 0.0442(6) 0.0482(6) 0.0143(5) 0.0158(5) 0.0105(4)
C31A 0.077(7) 0.19(2) 0.16(2) 0.103(18) -0.001(10) -0.025(12)
C30A 0.054(8) 0.35(3) 0.117(12) 0.099(17) -0.033(6) 0.017(13)

loop_
_atom_type_symbol
_atom_type_description
_atom_type_scat_dispersion_real
_atom_type_scat_dispersion_imag
_atom_type_scat_source
C C 0.0033 0.0016 'International Tables Vol C Tables 4.2.6.8 and 6.1.1.4'
H H 0.0000 0.0000 'International Tables Vol C Tables 4.2.6.8 and 6.1.1.4'
N N 0.0061 0.0033 'International Tables Vol C Tables 4.2.6.8 and 6.1.1.4'

loop_
_geom_angle_atom_site_label_1
_geom_angle_atom_site_label_2
_geom_angle_atom_site_label_3
_geom_angle
_geom_angle_site_symmetry_1
_geom_angle_site_symmetry_3
_geom_angle_publ_flag
C2 C1 C5 131.89(18) . . ?
C2 C1 N1 106.43(17) . . ?
N1 C1 C5 121.68(16) . . ?
C1 C2 H2 125.7 . . ?
C1 C2 C3 108.54(17) . . ?
C3 C2 H2 125.7 . . ?
C2 C3 H3 125.7 . . ?
C4 C3 C2 108.69(17) . . ?
C4 C3 H3 125.7 . . ?
C3 C4 C6 131.18(18) . . ?
C3 C4 N1 106.62(17) . . ?
N1 C4 C6 122.14(15) . . ?
C1 C5 H5A 109.5 . . ?
C1 C5 H5B 109.5 . . ?
C1 C5 H5C 109.5 . . ?
H5A C5 H5B 109.5 . . ?
H5A C5 H5C 109.5 . . ?
H5B C5 H5C 109.5 . . ?
C4 C6 H6A 109.5 . . ?
C4 C6 H6B 109.5 . . ?
C4 C6 H6C 109.5 . . ?
H6A C6 H6B 109.5 . . ?
H6A C6 H6C 109.5 . . ?
H6B C6 H6C 109.5 . . ?
C8 C7 C12 120.38(13) . . ?
C8 C7 N1 120.75(12) . . ?
C12 C7 N1 118.76(11) . . ?
C7 C8 H8 119.7 . . ?
C9 C8 C7 120.58(13) . . ?
C9 C8 H8 119.7 . . ?
C8 C9 H9 120.3 . . ?
C10 C9 C8 119.37(13) . . ?
C10 C9 H9 120.3 . . ?
C9 C10 H10 119.5 . . ?
C9 C10 C11 121.05(14) . . ?
C11 C10 H10 119.5 . . ?
C10 C11 H11 119.9 . . ?
C10 C11 C12 120.13(13) . . ?
C12 C11 H11 119.9 . . ?
C7 C12 N2 117.40(11) . . ?
C11 C12 C7 118.41(12) . . ?
C11 C12 N2 124.14(11) . . ?
N2 C13 C14 119.47(11) . . ?
N3 C13 C14 118.42(11) . . ?
N3 C13 N2 121.93(11) . . ?
C15 C14 C13 122.08(11) . . ?
C19 C14 C13 119.00(11) . . ?
C19 C14 C15 118.83(12) . . ?
C14 C15 H15 119.8 . . ?
C16 C15 C14 120.40(13) . . ?
C16 C15 H15 119.8 . . ?
C15 C16 H16 120.1 . . ?
C15 C16 C17 119.83(14) . . ?
C17 C16 H16 120.1 . . ?
C16 C17 H17 119.8 . . ?
C18 C17 C16 120.34(14) . . ?
C18 C17 H17 119.8 . . ?
C17 C18 H18 120.0 . . ?
C17 C18 C19 120.00(14) . . ?
C19 C18 H18 120.0 . . ?
C14 C19 H19 119.7 . . ?
C18 C19 C14 120.61(14) . . ?
C18 C19 H19 119.7 . . ?
C21 C20 C25 121.46(12) . . ?
C21 C20 N3 119.16(12) . . ?
C25 C20 N3 119.31(11) . . ?
C20 C21 C26 120.42(13) . . ?
C22 C21 C20 117.86(14) . . ?
C22 C21 C26 121.68(14) . . ?
C21 C22 H22 119.4 . . ?
C23 C22 C21 121.27(14) . . ?
C23 C22 H22 119.4 . . ?
C22 C23 H23 120.0 . . ?
C24 C23 C22 120.06(14) . . ?
C24 C23 H23 120.0 . . ?
C23 C24 H24 119.3 . . ?
C23 C24 C25 121.46(15) . . ?
C25 C24 H24 119.3 . . ?
C20 C25 C29 120.69(12) . . ?
C24 C25 C20 117.84(13) . . ?
C24 C25 C29 121.41(13) . . ?
C21 C26 H26 107.2 . . ?
C27 C26 C21 114.12(15) . . ?
C27 C26 H26 107.2 . . ?
C28 C26 C21 110.43(15) . . ?
C28 C26 H26 107.2 . . ?
C28 C26 C27 110.38(15) . . ?
C26 C27 H27A 109.5 . . ?
C26 C27 H27B 109.5 . . ?
C26 C27 H27C 109.5 . . ?
H27A C27 H27B 109.5 . . ?
H27A C27 H27C 109.5 . . ?
H27B C27 H27C 109.5 . . ?
C26 C28 H28A 109.5 . . ?
C26 C28 H28B 109.5 . . ?
C26 C28 H28C 109.5 . . ?
H28A C28 H28B 109.5 . . ?
H28A C28 H28C 109.5 . . ?
H28B C28 H28C 109.5 . . ?
C25 C29 H29 106.4 . . ?
C25 C29 H29A 110.7 . . ?
C25 C29 C30 115.4(2) . . ?
C25 C29 C31A 109.9(8) . . ?
C30 C29 H29 106.4 . . ?
C31 C29 C25 110.1(2) . . ?
C31 C29 H29 106.4 . . ?
C31 C29 C30 111.5(3) . . ?
C31A C29 H29A 110.7 . . ?
C30A C29 C25 109.1(9) . . ?
C30A C29 H29A 110.7 . . ?
C30A C29 C31A 105.6(13) . . ?
C29 C30 H30A 109.5 . . ?
C29 C30 H30B 109.5 . . ?
C29 C30 H30C 109.5 . . ?
H30A C30 H30B 109.5 . . ?
H30A C30 H30C 109.5 . . ?
H30B C30 H30C 109.5 . . ?
C29 C31 H31A 109.5 . . ?
C29 C31 H31B 109.5 . . ?
C29 C31 H31C 109.5 . . ?
H31A C31 H31B 109.5 . . ?
H31A C31 H31C 109.5 . . ?
H31B C31 H31C 109.5 . . ?
C1 N1 C4 109.71(14) . . ?
C1 N1 C7 126.11(13) . . ?
C4 N1 C7 123.35(13) . . ?
C12 N2 H2A 112.8(9) . . ?
C13 N2 C12 130.00(11) . . ?
C13 N2 H2A 115.3(9) . . ?
C13 N3 C20 118.51(10) . . ?
C29 C31A H31D 109.5 . . ?
C29 C31A H31E 109.5 . . ?
C29 C31A H31F 109.5 . . ?
H31D C31A H31E 109.5 . . ?
H31D C31A H31F 109.5 . . ?
H31E C31A H31F 109.5 . . ?
C29 C30A H30D 109.5 . . ?
C29 C30A H30E 109.5 . . ?
C29 C30A H30F 109.5 . . ?
H30D C30A H30E 109.5 . . ?
H30D C30A H30F 109.5 . . ?
H30E C30A H30F 109.5 . . ?

loop_
_geom_bond_atom_site_label_1
_geom_bond_atom_site_label_2
_geom_bond_distance
_geom_bond_site_symmetry_2
_geom_bond_publ_flag
C1 C2 1.365(2) . ?
C1 C5 1.485(3) . ?
C1 N1 1.377(2) . ?
C2 H2 0.9300 . ?
C2 C3 1.396(3) . ?
C3 H3 0.9300 . ?
C3 C4 1.350(2) . ?
C4 C6 1.483(3) . ?
C4 N1 1.391(2) . ?
C5 H5A 0.9600 . ?
C5 H5B 0.9600 . ?
C5 H5C 0.9600 . ?
C6 H6A 0.9600 . ?
C6 H6B 0.9600 . ?
C6 H6C 0.9600 . ?
C7 C8 1.3796(19) . ?
C7 C12 1.3986(17) . ?
C7 N1 1.4304(17) . ?
C8 H8 0.9300 . ?
C8 C9 1.373(2) . ?
C9 H9 0.9300 . ?
C9 C10 1.372(2) . ?
C10 H10 0.9300 . ?
C10 C11 1.3805(19) . ?
C11 H11 0.9300 . ?
C11 C12 1.3890(18) . ?
C12 N2 1.4024(16) . ?
C13 C14 1.4822(17) . ?
C13 N2 1.3846(15) . ?
C13 N3 1.2823(15) . ?
C14 C15 1.3893(18) . ?
C14 C19 1.3889(18) . ?
C15 H15 0.9300 . ?
C15 C16 1.379(2) . ?
C16 H16 0.9300 . ?
C16 C17 1.379(2) . ?
C17 H17 0.9300 . ?
C17 C18 1.373(2) . ?
C18 H18 0.9300 . ?
C18 C19 1.375(2) . ?
C19 H19 0.9300 . ?
C20 C21 1.4029(19) . ?
C20 C25 1.4066(19) . ?
C20 N3 1.4238(16) . ?
C21 C22 1.390(2) . ?
C21 C26 1.518(2) . ?
C22 H22 0.9300 . ?
C22 C23 1.376(2) . ?
C23 H23 0.9300 . ?
C23 C24 1.376(2) . ?
C24 H24 0.9300 . ?
C24 C25 1.3844(19) . ?
C25 C29 1.520(2) . ?
C26 H26 0.9800 . ?
C26 C27 1.517(2) . ?
C26 C28 1.510(3) . ?
C27 H27A 0.9600 . ?
C27 H27B 0.9600 . ?
C27 H27C 0.9600 . ?
C28 H28A 0.9600 . ?
C28 H28B 0.9600 . ?
C28 H28C 0.9600 . ?
C29 H29 0.9800 . ?
C29 H29A 0.9800 . ?
C29 C30 1.534(5) . ?
C29 C31 1.497(6) . ?
C29 C31A 1.600(19) . ?
C29 C30A 1.45(2) . ?
C30 H30A 0.9600 . ?
C30 H30B 0.9600 . ?
C30 H30C 0.9600 . ?
C31 H31A 0.9600 . ?
C31 H31B 0.9600 . ?
C31 H31C 0.9600 . ?
N2 H2A 0.858(14) . ?
C31A H31D 0.9600 . ?
C31A H31E 0.9600 . ?
C31A H31F 0.9600 . ?
C30A H30D 0.9600 . ?
C30A H30E 0.9600 . ?
C30A H30F 0.9600 . ?

loop_
_geom_torsion_atom_site_label_1
_geom_torsion_atom_site_label_2
_geom_torsion_atom_site_label_3
_geom_torsion_atom_site_label_4
_geom_torsion
_geom_torsion_site_symmetry_1
_geom_torsion_site_symmetry_2
_geom_torsion_site_symmetry_3
_geom_torsion_site_symmetry_4
_geom_torsion_publ_flag
C1 C2 C3 C4 0.4(2) . . . . ?
C2 C1 N1 C4 1.15(16) . . . . ?
C2 C1 N1 C7 170.94(13) . . . . ?
C2 C3 C4 C6 177.68(18) . . . . ?
C2 C3 C4 N1 0.34(19) . . . . ?
C3 C4 N1 C1 -0.93(16) . . . . ?
C3 C4 N1 C7 -171.06(13) . . . . ?
C5 C1 C2 C3 178.40(18) . . . . ?
C5 C1 N1 C4 -178.26(15) . . . . ?
C5 C1 N1 C7 -8.5(2) . . . . ?
C6 C4 N1 C1 -178.56(15) . . . . ?
C6 C4 N1 C7 11.3(2) . . . . ?
C7 C8 C9 C10 -2.2(2) . . . . ?
C7 C12 N2 C13 172.08(13) . . . . ?
C8 C7 C12 C11 2.8(2) . . . . ?
C8 C7 C12 N2 -179.80(13) . . . . ?
C8 C7 N1 C1 96.49(17) . . . . ?
C8 C7 N1 C4 -95.03(17) . . . . ?
C8 C9 C10 C11 1.9(2) . . . . ?
C9 C10 C11 C12 0.8(2) . . . . ?
C10 C11 C12 C7 -3.10(19) . . . . ?
C10 C11 C12 N2 179.68(12) . . . . ?
C11 C12 N2 C13 -10.7(2) . . . . ?
C12 C7 C8 C9 -0.2(2) . . . . ?
C12 C7 N1 C1 -87.27(17) . . . . ?
C12 C7 N1 C4 81.20(17) . . . . ?
C13 C14 C15 C16 -176.75(13) . . . . ?
C13 C14 C19 C18 176.39(13) . . . . ?
C14 C13 N2 C12 -36.74(19) . . . . ?
C14 C13 N3 C20 178.02(11) . . . . ?
C14 C15 C16 C17 0.5(2) . . . . ?
C15 C14 C19 C18 -0.2(2) . . . . ?
C15 C16 C17 C18 -0.1(3) . . . . ?
C16 C17 C18 C19 -0.4(3) . . . . ?
C17 C18 C19 C14 0.5(2) . . . . ?
C19 C14 C15 C16 -0.3(2) . . . . ?
C20 C21 C22 C23 -0.3(2) . . . . ?
C20 C21 C26 C27 -138.65(16) . . . . ?
C20 C21 C26 C28 96.33(17) . . . . ?
C20 C25 C29 C30 158.8(3) . . . . ?
C20 C25 C29 C31 -73.8(3) . . . . ?
C20 C25 C29 C31A -103.9(19) . . . . ?
C20 C25 C29 C30A 140.7(16) . . . . ?
C21 C20 C25 C24 -2.7(2) . . . . ?
C21 C20 C25 C29 174.48(13) . . . . ?
C21 C20 N3 C13 100.27(14) . . . . ?
C21 C22 C23 C24 -1.4(3) . . . . ?
C22 C21 C26 C27 43.6(2) . . . . ?
C22 C21 C26 C28 -81.43(19) . . . . ?
C22 C23 C24 C25 1.0(3) . . . . ?
C23 C24 C25 C20 1.0(2) . . . . ?
C23 C24 C25 C29 -176.18(15) . . . . ?
C24 C25 C29 C30 -24.1(4) . . . . ?
C24 C25 C29 C31 103.3(3) . . . . ?
C24 C25 C29 C31A 73.2(19) . . . . ?
C24 C25 C29 C30A -42.2(16) . . . . ?
C25 C20 C21 C22 2.4(2) . . . . ?
C25 C20 C21 C26 -175.47(13) . . . . ?
C25 C20 N3 C13 -82.71(15) . . . . ?
C26 C21 C22 C23 177.54(15) . . . . ?
N1 C1 C2 C3 -0.92(18) . . . . ?
N1 C7 C8 C9 175.99(14) . . . . ?
N1 C7 C12 C11 -173.45(12) . . . . ?
N1 C7 C12 N2 3.95(18) . . . . ?
N2 C13 C14 C15 -31.35(18) . . . . ?
N2 C13 C14 C19 152.22(12) . . . . ?
N2 C13 N3 C20 -6.85(18) . . . . ?
N3 C13 C14 C15 143.91(13) . . . . ?
N3 C13 C14 C19 -32.52(17) . . . . ?
N3 C13 N2 C12 148.18(13) . . . . ?
N3 C20 C21 C22 179.32(12) . . . . ?
N3 C20 C21 C26 1.48(19) . . . . ?
N3 C20 C25 C24 -179.67(12) . . . . ?
N3 C20 C25 C29 -2.47(19) . . . . ?
